data_1545585
loop_
_publ_author_name
'Jiang, Yidong'
'Wang, Yifeng'

_publ_section_title
;
 Methyl
 4-methyl-2-oxo-3,4-dihydrodibenzo[<i>b</i>,<i>d</i>]furan-4a(2<i>H</i>)-carboxylate
;
_journal_coeditor_code PK4014
_journal_issue 3
_journal_name_full IUCrData
_journal_page_first x170395
_journal_paper_doi 10.1107/S2414314617003959
_journal_volume 2
_journal_year 2017
_chemical_formula_iupac 'C15 H14 O4'
_chemical_formula_moiety 'C15 H14 O4'
_chemical_formula_sum 'C15 H14 O4'
_chemical_formula_weight 258.26
_chemical_name_systematic 'Methyl 4-methyl-2-oxo-3,4-dihydrodibenzo[<i>b</i>,<i>d</i>]furan-4a(2<i>H</i>)-carboxylate'
_space_group_crystal_system monoclinic
_space_group_IT_number 14
_space_group_name_Hall '-P 2ybc'
_space_group_name_H-M_alt 'P 1 21/c 1'
_symmetry_space_group_name_Hall '-P 2ybc'
_symmetry_space_group_name_H-M 'P 1 21/c 1'
_atom_sites_solution_hydrogens geom
_audit_creation_method SHELXL-2013
_cell_angle_alpha 90
_cell_angle_beta 91.147(5)
_cell_angle_gamma 90
_cell_formula_units_Z 4
_cell_length_a 7.5629(19)
_cell_length_b 8.205(2)
_cell_length_c 20.587(5)
_cell_measurement_reflns_used 2301
_cell_measurement_temperature 293(2)
_cell_measurement_theta_max 51.070
_cell_measurement_theta_min 5.387
_cell_volume 1277.2(5)
_computing_cell_refinement
;
<i>SAINT</i> (Bruker, 2013)
;
_computing_data_collection
;
<i>APEX3</i> (Bruker, 2013)
;
_computing_data_reduction
;
<i>SAINT</i> (Sheldrick, 2008)
;
_computing_molecular_graphics
;
<i>SHELXTL</i> (Sheldrick, 2008)
;
_computing_publication_material
;
<i>SHELXTL</i> (Sheldrick, 2008)
;
_computing_structure_refinement
;
<i>SHELXL2013</i> (Sheldrick, 2015)
;
_computing_structure_solution
;
<i>SHELXS2013</i> (Sheldrick, 2008)
;
_diffrn_ambient_temperature 293(2)
_diffrn_measured_fraction_theta_full 1.000
_diffrn_measured_fraction_theta_max 1.000
_diffrn_measurement_device_type 'Bruker SMART CCD area detector'
_diffrn_measurement_method '\f and \w scans'
_diffrn_radiation_type MoK\a
_diffrn_radiation_wavelength 0.71073
_diffrn_reflns_av_R_equivalents 0.0287
_diffrn_reflns_limit_h_max 9
_diffrn_reflns_limit_h_min -8
_diffrn_reflns_limit_k_max 6
_diffrn_reflns_limit_k_min -10
_diffrn_reflns_limit_l_max 21
_diffrn_reflns_limit_l_min -25
_diffrn_reflns_number 7307
_diffrn_reflns_theta_full 25.242
_diffrn_reflns_theta_max 25.992
_diffrn_reflns_theta_min 1.979
_exptl_absorpt_coefficient_mu 0.097
_exptl_absorpt_correction_T_max 0.7456
_exptl_absorpt_correction_T_min 0.6361
_exptl_absorpt_correction_type multi-scan
_exptl_absorpt_process_details
;
(SADABS; Krause <i>et al.</i>, 2015)
;
_exptl_crystal_colour yellow
_exptl_crystal_density_diffrn 1.343
_exptl_crystal_description prismatic
_exptl_crystal_F_000 544
_exptl_crystal_size_max 0.200
_exptl_crystal_size_mid 0.160
_exptl_crystal_size_min 0.130
_refine_diff_density_max 0.232
_refine_diff_density_min -0.215
_refine_ls_extinction_method none
_refine_ls_goodness_of_fit_ref 1.036
_refine_ls_hydrogen_treatment constr
_refine_ls_matrix_type full
_refine_ls_number_parameters 174
_refine_ls_number_reflns 2514
_refine_ls_number_restraints 0
_refine_ls_restrained_S_all 1.036
_refine_ls_R_factor_all 0.0534
_refine_ls_R_factor_gt 0.0434
_refine_ls_shift/su_max 0.000
_refine_ls_shift/su_mean 0.000
_refine_ls_structure_factor_coef Fsqd
_refine_ls_weighting_details 'w=1/[\s^2^(Fo^2^)+(0.0544P)^2^+0.3361P] where P=(Fo^2^+2Fc^2^)/3'
_refine_ls_weighting_scheme calc
_refine_ls_wR_factor_gt 0.1089
_refine_ls_wR_factor_ref 0.1158
_reflns_number_gt 2060
_reflns_number_total 2514
_reflns_threshold_expression 'I > 2\s(I)'
_cod_data_source_file pk4014sup1.cif
_cod_data_source_block I
_cod_original_cell_volume 1277.3(6)
_cod_database_code 1545585
_shelx_space_group_comment
;
The symmetry employed for this shelxl refinement is uniquely defined
by the following loop, which should always be used as a source of
symmetry information in preference to the above space-group names.
They are only intended as comments.
;
_shelx_estimated_absorpt_t_min 0.981
_shelx_estimated_absorpt_t_max 0.987
_shelxl_version_number .2013

loop_
_space_group_symop_operation_xyz
'x, y, z'
'-x, y+1/2, -z+1/2'
'-x, -y, -z'
'x, -y-1/2, z-1/2'

loop_
_atom_site_type_symbol
_atom_site_label
_atom_site_fract_x
_atom_site_fract_y
_atom_site_fract_z
_atom_site_U_iso_or_equiv
_atom_site_adp_type
_atom_site_calc_flag
_atom_site_occupancy
O O1 -0.0877(2) 0.9292(3) 0.22792(8) 0.0940(6) Uani d 1
O O2 0.32975(13) 0.60786(13) 0.06049(5) 0.0365(3) Uani d 1
O O3 0.55387(16) 0.85572(17) 0.06209(7) 0.0600(4) Uani d 1
O O4 0.37667(15) 1.01442(15) 0.12004(6) 0.0501(3) Uani d 1
C C1 -0.0163(2) 0.8566(2) 0.12190(8) 0.0432(4) Uani d 1
H H1 -0.1242 0.8931 0.1051 0.052 Uiso calc 1
C C2 0.0203(2) 0.8695(2) 0.19168(9) 0.0517(5) Uani d 1
C C3 0.1928(2) 0.8018(2) 0.21819(8) 0.0467(4) Uani d 1
H H3A 0.1706 0.7506 0.2597 0.056 Uiso calc 1
H H3B 0.2732 0.8920 0.2262 0.056 Uiso calc 1
C C4 0.2851(2) 0.6774(2) 0.17467(7) 0.0397(4) Uani d 1
H H4 0.2137 0.5778 0.1751 0.048 Uiso calc 1
C C5 0.28479(19) 0.73901(18) 0.10436(7) 0.0327(3) Uani d 1
C C6 0.10214(18) 0.79335(17) 0.08177(7) 0.0331(3) Uani d 1
C C7 0.08941(19) 0.74126(18) 0.01420(7) 0.0336(3) Uani d 1
C C8 0.22453(19) 0.62851(18) 0.00562(7) 0.0326(3) Uani d 1
C C9 0.2450(2) 0.5433(2) -0.05172(7) 0.0399(4) Uani d 1
H H9 0.3332 0.4655 -0.0563 0.048 Uiso calc 1
C C10 0.1270(2) 0.5802(2) -0.10195(7) 0.0456(4) Uani d 1
H H10 0.1378 0.5268 -0.1415 0.055 Uiso calc 1
C C11 -0.0068(2) 0.6944(2) -0.09503(8) 0.0486(4) Uani d 1
H H11 -0.0823 0.7174 -0.1301 0.058 Uiso calc 1
C C12 -0.0291(2) 0.7744(2) -0.03651(8) 0.0433(4) Uani d 1
H H12 -0.1210 0.8483 -0.0313 0.052 Uiso calc 1
C C13 0.4676(3) 0.6326(3) 0.20074(9) 0.0636(6) Uani d 1
H H13A 0.5213 0.5560 0.1719 0.095 Uiso calc 1
H H13B 0.4577 0.5844 0.2430 0.095 Uiso calc 1
H H13C 0.5395 0.7288 0.2038 0.095 Uiso calc 1
C C14 0.42267(19) 0.87457(19) 0.09257(7) 0.0359(4) Uani d 1
C C15 0.4953(3) 1.1509(2) 0.11045(10) 0.0623(6) Uani d 1
H H15A 0.6117 1.1228 0.1262 0.093 Uiso calc 1
H H15B 0.4532 1.2440 0.1338 0.093 Uiso calc 1
H H15C 0.4996 1.1764 0.0650 0.093 Uiso calc 1

loop_
_atom_site_aniso_label
_atom_site_aniso_U_11
_atom_site_aniso_U_22
_atom_site_aniso_U_33
_atom_site_aniso_U_12
_atom_site_aniso_U_13
_atom_site_aniso_U_23
O1 0.0928(12) 0.1214(15) 0.0686(10) 0.0423(11) 0.0225(9) -0.0275(10)
O2 0.0374(6) 0.0366(6) 0.0355(6) 0.0068(5) -0.0021(4) -0.0046(4)
O3 0.0409(7) 0.0634(9) 0.0763(9) -0.0093(6) 0.0183(6) -0.0091(7)
O4 0.0501(7) 0.0399(7) 0.0608(7) -0.0128(5) 0.0125(6) -0.0079(6)
C1 0.0340(8) 0.0410(9) 0.0548(10) 0.0033(7) 0.0039(7) -0.0048(8)
C2 0.0566(11) 0.0479(10) 0.0513(10) 0.0026(8) 0.0157(8) -0.0119(8)
C3 0.0581(11) 0.0477(10) 0.0346(8) -0.0037(8) 0.0085(7) -0.0038(7)
C4 0.0469(9) 0.0387(8) 0.0335(8) -0.0006(7) 0.0026(7) 0.0030(7)
C5 0.0336(8) 0.0323(8) 0.0323(7) 0.0022(6) 0.0018(6) -0.0030(6)
C6 0.0310(7) 0.0285(7) 0.0400(8) -0.0032(6) 0.0015(6) 0.0005(6)
C7 0.0331(7) 0.0309(8) 0.0366(8) -0.0053(6) 0.0002(6) 0.0027(6)
C8 0.0336(7) 0.0319(8) 0.0325(7) -0.0055(6) 0.0025(6) 0.0025(6)
C9 0.0441(9) 0.0371(9) 0.0387(8) -0.0050(7) 0.0075(7) -0.0029(7)
C10 0.0570(10) 0.0480(10) 0.0320(8) -0.0168(8) 0.0033(7) -0.0012(7)
C11 0.0538(10) 0.0519(11) 0.0396(9) -0.0117(9) -0.0124(7) 0.0088(8)
C12 0.0406(9) 0.0403(9) 0.0487(9) -0.0013(7) -0.0060(7) 0.0060(7)
C13 0.0703(13) 0.0781(15) 0.0421(10) 0.0174(11) -0.0085(9) 0.0066(9)
C14 0.0323(8) 0.0428(9) 0.0325(7) -0.0011(7) -0.0025(6) 0.0000(6)
C15 0.0677(13) 0.0484(12) 0.0709(13) -0.0261(10) 0.0046(10) -0.0042(9)

loop_
_atom_type_symbol
_atom_type_description
_atom_type_scat_dispersion_real
_atom_type_scat_dispersion_imag
_atom_type_scat_source
C C 0.0033 0.0016 'International Tables Vol C Tables 4.2.6.8 and 6.1.1.4'
H H 0.0000 0.0000 'International Tables Vol C Tables 4.2.6.8 and 6.1.1.4'
O O 0.0106 0.0060 'International Tables Vol C Tables 4.2.6.8 and 6.1.1.4'

loop_
_geom_angle_atom_site_label_1
_geom_angle_atom_site_label_2
_geom_angle_atom_site_label_3
_geom_angle
C8 O2 C5 106.28(11)
C14 O4 C15 116.16(14)
C6 C1 C2 121.34(15)
C6 C1 H1 119.3
C2 C1 H1 119.3
O1 C2 C1 120.96(18)
O1 C2 C3 120.73(17)
C1 C2 C3 118.28(14)
C2 C3 C4 115.69(14)
C2 C3 H3A 108.4
C4 C3 H3A 108.4
C2 C3 H3B 108.4
C4 C3 H3B 108.4
H3A C3 H3B 107.4
C13 C4 C5 113.48(13)
C13 C4 C3 112.11(14)
C5 C4 C3 109.88(13)
C13 C4 H4 107.0
C5 C4 H4 107.0
C3 C4 H4 107.0
O2 C5 C6 104.53(11)
O2 C5 C4 110.34(12)
C6 C5 C4 111.77(12)
O2 C5 C14 105.59(11)
C6 C5 C14 110.69(12)
C4 C5 C14 113.37(12)
C1 C6 C7 132.26(14)
C1 C6 C5 122.88(14)
C7 C6 C5 104.42(12)
C12 C7 C8 119.92(14)
C12 C7 C6 133.59(15)
C8 C7 C6 106.35(12)
O2 C8 C9 124.37(14)
O2 C8 C7 112.99(12)
C9 C8 C7 122.61(14)
C8 C9 C10 116.46(15)
C8 C9 H9 121.8
C10 C9 H9 121.8
C9 C10 C11 122.02(15)
C9 C10 H10 119.0
C11 C10 H10 119.0
C12 C11 C10 120.71(15)
C12 C11 H11 119.6
C10 C11 H11 119.6
C11 C12 C7 118.21(16)
C11 C12 H12 120.9
C7 C12 H12 120.9
C4 C13 H13A 109.5
C4 C13 H13B 109.5
H13A C13 H13B 109.5
C4 C13 H13C 109.5
H13A C13 H13C 109.5
H13B C13 H13C 109.5
O3 C14 O4 124.24(15)
O3 C14 C5 123.97(15)
O4 C14 C5 111.78(12)
O4 C15 H15A 109.5
O4 C15 H15B 109.5
H15A C15 H15B 109.5
O4 C15 H15C 109.5
H15A C15 H15C 109.5
H15B C15 H15C 109.5

loop_
_geom_bond_atom_site_label_1
_geom_bond_atom_site_label_2
_geom_bond_distance
O1 C2 1.220(2)
O2 C8 1.3791(17)
O2 C5 1.4497(17)
O3 C14 1.1946(19)
O4 C14 1.3288(19)
O4 C15 1.451(2)
C1 C6 1.335(2)
C1 C2 1.461(2)
C1 H1 0.9300
C2 C3 1.510(3)
C3 C4 1.535(2)
C3 H3A 0.9700
C3 H3B 0.9700
C4 C13 1.516(3)
C4 C5 1.533(2)
C4 H4 0.9800
C5 C6 1.516(2)
C5 C14 1.547(2)
C6 C7 1.457(2)
C7 C12 1.389(2)
C7 C8 1.392(2)
C8 C9 1.383(2)
C9 C10 1.385(2)
C9 H9 0.9300
C10 C11 1.389(3)
C10 H10 0.9300
C11 C12 1.385(2)
C11 H11 0.9300
C12 H12 0.9300
C13 H13A 0.9600
C13 H13B 0.9600
C13 H13C 0.9600
C15 H15A 0.9600
C15 H15B 0.9600
C15 H15C 0.9600

loop_
_geom_hbond_atom_site_label_D
_geom_hbond_atom_site_label_H
_geom_hbond_atom_site_label_A
_geom_hbond_site_symmetry_A
_geom_hbond_distance_DH
_geom_hbond_distance_HA
_geom_hbond_distance_DA
_geom_hbond_angle_DHA
C15 H15C O3 3_675 0.96 2.65 3.565(3) 158.8
C9 H9 O2 3_665 0.93 2.62 3.455(2) 149.4
C1 H1 O3 1_455 0.93 2.59 3.453(2) 154.2

loop_
_geom_torsion_atom_site_label_1
_geom_torsion_atom_site_label_2
_geom_torsion_atom_site_label_3
_geom_torsion_atom_site_label_4
_geom_torsion
C6 C1 C2 O1 179.12(19)
C6 C1 C2 C3 -2.9(3)
O1 C2 C3 C4 158.43(19)
C1 C2 C3 C4 -19.5(2)
C2 C3 C4 C13 172.58(16)
C2 C3 C4 C5 45.4(2)
C8 O2 C5 C6 21.40(14)
C8 O2 C5 C4 141.71(12)
C8 O2 C5 C14 -95.43(12)
C13 C4 C5 O2 68.04(18)
C3 C4 C5 O2 -165.55(12)
C13 C4 C5 C6 -176.09(15)
C3 C4 C5 C6 -49.69(17)
C13 C4 C5 C14 -50.15(19)
C3 C4 C5 C14 76.25(16)
C2 C1 C6 C7 167.82(16)
C2 C1 C6 C5 -3.3(2)
O2 C5 C6 C1 150.30(15)
C4 C5 C6 C1 30.9(2)
C14 C5 C6 C1 -96.46(17)
O2 C5 C6 C7 -22.93(14)
C4 C5 C6 C7 -142.28(13)
C14 C5 C6 C7 90.32(14)
C1 C6 C7 C12 19.4(3)
C5 C6 C7 C12 -168.28(17)
C1 C6 C7 C8 -156.31(17)
C5 C6 C7 C8 16.00(15)
C5 O2 C8 C9 169.92(14)
C5 O2 C8 C7 -12.19(16)
C12 C7 C8 O2 -179.36(13)
C6 C7 C8 O2 -2.93(16)
C12 C7 C8 C9 -1.4(2)
C6 C7 C8 C9 175.00(13)
O2 C8 C9 C10 -179.94(14)
C7 C8 C9 C10 2.4(2)
C8 C9 C10 C11 -1.1(2)
C9 C10 C11 C12 -1.1(3)
C10 C11 C12 C7 2.1(2)
C8 C7 C12 C11 -0.9(2)
C6 C7 C12 C11 -176.13(16)
C15 O4 C14 O3 1.0(2)
C15 O4 C14 C5 -178.52(14)
O2 C5 C14 O3 -12.1(2)
C6 C5 C14 O3 -124.64(16)
C4 C5 C14 O3 108.85(17)
O2 C5 C14 O4 167.49(12)
C6 C5 C14 O4 54.91(16)
C4 C5 C14 O4 -71.60(16)

_cod_database_fobs_code 1545585
